data_4111814
loop_
_publ_author_name
'Fuke Wang'
'Ming-Yong Han'
'Khine Yi Mya'
'Yubo Wang'
'Yee-Hing Lai'

_publ_section_title
;
 Aggregation-Driven Growth of Size-Tunable Organic Nanoparticles Using
 Electronically Altered Conjugated Polymers
;
_journal_name_full 'Journal of the American Chemical Society'
_journal_page_first 10350
_journal_page_last 10355
_journal_paper_doi 10.1021/ja0521730
_journal_volume 127
_journal_year 2005
_chemical_formula_sum 'C18 H12 S2'
_chemical_formula_weight 292.40
_chemical_name_systematic
; 
 ? 
;
_space_group_IT_number 61
_symmetry_cell_setting orthorhombic
_symmetry_space_group_name_Hall '-P 2ac 2ab'
_symmetry_space_group_name_H-M 'P b c a'
_atom_sites_solution_hydrogens geom
_atom_sites_solution_primary direct
_atom_sites_solution_secondary difmap
_audit_creation_method SHELXL-97
_cell_angle_alpha 90.00
_cell_angle_beta 90.00
_cell_angle_gamma 90.00
_cell_formula_units_Z 8
_cell_length_a 17.3267(13)
_cell_length_b 7.2617(5)
_cell_length_c 21.9512(16)
_cell_measurement_reflns_used 3228
_cell_measurement_temperature 223(2)
_cell_measurement_theta_max 29.0560
_cell_measurement_theta_min 2.9955
_cell_volume 2761.9(3)
_computing_cell_refinement 'Bruker SMART'
_computing_data_collection 'Bruker SMART'
_computing_data_reduction 'Bruker SHELXTL'
_computing_molecular_graphics 'Bruker SHELXTL'
_computing_publication_material 'Bruker SHELXTL'
_computing_structure_refinement 'SHELXL-97 (Sheldrick, 1997)'
_computing_structure_solution 'SHELXS-97 (Sheldrick, 1990)'
_diffrn_ambient_temperature 223(2)
_diffrn_measured_fraction_theta_full 1.000
_diffrn_measured_fraction_theta_max 1.000
_diffrn_measurement_device_type 'CCD area detector'
_diffrn_measurement_method 'phi and omega scans'
_diffrn_radiation_monochromator graphite
_diffrn_radiation_source 'fine-focus sealed tube'
_diffrn_radiation_type MoK\a
_diffrn_radiation_wavelength 0.71073
_diffrn_reflns_av_R_equivalents 0.0603
_diffrn_reflns_av_sigmaI/netI 0.0506
_diffrn_reflns_limit_h_max 24
_diffrn_reflns_limit_h_min -24
_diffrn_reflns_limit_k_max 10
_diffrn_reflns_limit_k_min -5
_diffrn_reflns_limit_l_max 30
_diffrn_reflns_limit_l_min -30
_diffrn_reflns_number 21554
_diffrn_reflns_theta_full 29.99
_diffrn_reflns_theta_max 29.99
_diffrn_reflns_theta_min 1.86
_exptl_absorpt_coefficient_mu 0.370
_exptl_absorpt_correction_T_max 0.950117
_exptl_absorpt_correction_T_min 0.723222
_exptl_absorpt_correction_type 'SADABS, (Sheldrick, 1996)'
_exptl_crystal_colour colourless
_exptl_crystal_density_diffrn 1.406
_exptl_crystal_description 'Thin Plate'
_exptl_crystal_F_000 1216
_exptl_crystal_size_max 0.36
_exptl_crystal_size_mid 0.28
_exptl_crystal_size_min 0.09
_refine_diff_density_max 0.395
_refine_diff_density_min -0.234
_refine_diff_density_rms 0.060
_refine_ls_extinction_method none
_refine_ls_goodness_of_fit_ref 0.905
_refine_ls_hydrogen_treatment mixed
_refine_ls_matrix_type full
_refine_ls_number_parameters 229
_refine_ls_number_reflns 4031
_refine_ls_number_restraints 0
_refine_ls_restrained_S_all 0.905
_refine_ls_R_factor_all 0.0777
_refine_ls_R_factor_gt 0.0480
_refine_ls_shift/su_max 0.001
_refine_ls_shift/su_mean 0.000
_refine_ls_structure_factor_coef Fsqd
_refine_ls_weighting_details 'calc w=1/[\s^2^(Fo^2^)+(0.0540P)^2^+0.0000P] where P=(Fo^2^+2Fc^2^)/3'
_refine_ls_weighting_scheme calc
_refine_ls_wR_factor_gt 0.1010
_refine_ls_wR_factor_ref 0.1103
_reflns_number_gt 2603
_reflns_number_total 4031
_reflns_threshold_expression >2sigma(I)
_cod_data_source_file ja0521730si20050512_075949.cif
_cod_data_source_block 1084
_cod_original_sg_symbol_H-M Pbca
_cod_database_code 4111814

loop_
_symmetry_equiv_pos_as_xyz
'x, y, z'
'-x+1/2, -y, z+1/2'
'-x, y+1/2, -z+1/2'
'x+1/2, -y+1/2, -z'
'-x, -y, -z'
'x-1/2, y, -z-1/2'
'x, -y-1/2, z-1/2'
'-x-1/2, y-1/2, z'

loop_
_atom_site_label
_atom_site_type_symbol
_atom_site_fract_x
_atom_site_fract_y
_atom_site_fract_z
_atom_site_U_iso_or_equiv
_atom_site_adp_type
_atom_site_occupancy
_atom_site_symmetry_multiplicity
_atom_site_calc_flag
S1 S 0.09775(3) 0.45645(7) 0.38686(2) 0.04164(15) Uani 1 1 d
S2 S -0.03383(3) 0.05216(7) 0.60805(2) 0.04145(15) Uani 1 1 d
C1 C 0.15942(9) 0.2774(2) 0.48662(7) 0.0293(4) Uani 1 1 d
C2 C 0.09030(10) 0.2574(3) 0.51913(8) 0.0321(4) Uani 1 1 d
H2 H 0.0400(10) 0.269(2) 0.5021(8) 0.036(5) Uiso 1 1 d
C3 C 0.10515(9) 0.2176(2) 0.58032(8) 0.0292(4) Uani 1 1 d
C4 C 0.22425(10) 0.1614(3) 0.64104(8) 0.0339(4) Uani 1 1 d
H4 H 0.1924(10) 0.125(3) 0.6747(9) 0.034(5) Uiso 1 1 d
C5 C 0.30336(11) 0.1522(3) 0.65194(9) 0.0410(5) Uani 1 1 d
H5 H 0.3162(11) 0.109(3) 0.6911(9) 0.039(5) Uiso 1 1 d
C6 C 0.36344(11) 0.1959(3) 0.61341(9) 0.0434(5) Uani 1 1 d
H6 H 0.4149(12) 0.186(3) 0.6294(9) 0.048(6) Uiso 1 1 d
C7 C 0.36165(10) 0.2551(3) 0.55371(10) 0.0420(5) Uani 1 1 d
H7 H 0.4099(11) 0.284(3) 0.5349(8) 0.043(5) Uiso 1 1 d
C8 C 0.29853(10) 0.2784(3) 0.51565(9) 0.0343(4) Uani 1 1 d
H8 H 0.3125(11) 0.318(3) 0.4764(9) 0.041(5) Uiso 1 1 d
C9 C 0.22089(9) 0.2537(2) 0.52792(8) 0.0283(4) Uani 1 1 d
C10 C 0.18599(9) 0.2106(2) 0.58826(8) 0.0282(4) Uani 1 1 d
C1' C 0.04634(9) 0.1819(2) 0.62640(8) 0.0303(4) Uani 1 1 d
C2' C 0.04245(11) 0.2374(3) 0.68629(9) 0.0366(4) Uani 1 1 d
H2' H 0.0756(10) 0.306(2) 0.7037(8) 0.026(5) Uiso 1 1 d
C3' C -0.02492(12) 0.1728(3) 0.71579(10) 0.0460(5) Uani 1 1 d
H3' H -0.0348(11) 0.198(3) 0.7529(10) 0.050(6) Uiso 1 1 d
C4' C -0.07123(12) 0.0732(3) 0.67953(10) 0.0468(5) Uani 1 1 d
H4' H -0.1164(12) 0.017(3) 0.6864(9) 0.057(7) Uiso 1 1 d
C1'' C 0.16528(9) 0.3168(2) 0.42175(8) 0.0308(4) Uani 1 1 d
C2'' C 0.21811(11) 0.2555(3) 0.37975(8) 0.0363(4) Uani 1 1 d
H2'' H 0.2530(11) 0.184(2) 0.3886(8) 0.030(5) Uiso 1 1 d
C3'' C 0.20322(13) 0.3219(3) 0.32024(9) 0.0440(5) Uani 1 1 d
H3'' H 0.2323(12) 0.288(3) 0.2869(10) 0.054(6) Uiso 1 1 d
C4'' C 0.14064(13) 0.4303(3) 0.31723(9) 0.0455(5) Uani 1 1 d
H4'' H 0.1236(12) 0.490(3) 0.2835(10) 0.060(7) Uiso 1 1 d

loop_
_atom_site_aniso_label
_atom_site_aniso_U_11
_atom_site_aniso_U_22
_atom_site_aniso_U_33
_atom_site_aniso_U_23
_atom_site_aniso_U_13
_atom_site_aniso_U_12
S1 0.0395(3) 0.0423(3) 0.0432(3) 0.0026(2) -0.0088(2) 0.0048(2)
S2 0.0327(2) 0.0431(3) 0.0485(3) -0.0050(2) 0.0010(2) -0.0079(2)
C1 0.0293(8) 0.0290(9) 0.0297(9) -0.0022(7) -0.0009(7) -0.0004(7)
C2 0.0268(8) 0.0361(10) 0.0334(10) -0.0030(8) -0.0044(7) 0.0009(7)
C3 0.0277(8) 0.0294(9) 0.0304(9) -0.0038(7) -0.0012(7) -0.0012(7)
C4 0.0342(9) 0.0375(11) 0.0302(9) -0.0032(8) -0.0010(8) 0.0019(8)
C5 0.0380(10) 0.0498(13) 0.0351(11) -0.0010(9) -0.0102(9) 0.0068(9)
C6 0.0290(9) 0.0547(14) 0.0464(12) -0.0081(10) -0.0091(9) 0.0071(9)
C7 0.0270(9) 0.0516(13) 0.0474(12) -0.0083(10) 0.0021(8) -0.0009(9)
C8 0.0310(9) 0.0373(11) 0.0347(10) -0.0053(8) 0.0024(8) -0.0003(8)
C9 0.0280(8) 0.0274(9) 0.0295(9) -0.0037(7) -0.0003(7) -0.0006(7)
C10 0.0284(8) 0.0264(9) 0.0298(9) -0.0051(7) -0.0014(7) -0.0015(7)
C1' 0.0262(8) 0.0318(10) 0.0327(9) 0.0008(7) -0.0009(7) -0.0002(7)
C2' 0.0328(9) 0.0457(12) 0.0314(10) 0.0008(9) -0.0003(8) -0.0006(9)
C3' 0.0451(11) 0.0592(15) 0.0335(11) 0.0060(10) 0.0085(9) 0.0035(10)
C4' 0.0339(10) 0.0545(14) 0.0520(13) 0.0121(10) 0.0086(10) -0.0052(10)
C1'' 0.0305(8) 0.0306(10) 0.0314(9) 0.0004(7) -0.0040(7) -0.0005(7)
C2'' 0.0389(10) 0.0399(11) 0.0303(10) 0.0005(8) -0.0010(8) 0.0040(9)
C3'' 0.0530(12) 0.0508(13) 0.0283(10) -0.0002(9) 0.0014(9) -0.0035(10)
C4'' 0.0583(13) 0.0458(13) 0.0323(11) 0.0069(9) -0.0114(10) -0.0056(10)

loop_
_atom_type_symbol
_atom_type_description
_atom_type_scat_dispersion_real
_atom_type_scat_dispersion_imag
_atom_type_scat_source
C C 0.0033 0.0016 'International Tables Vol C Tables 4.2.6.8 and 6.1.1.4'
H H 0.0000 0.0000 'International Tables Vol C Tables 4.2.6.8 and 6.1.1.4'
S S 0.1246 0.1234 'International Tables Vol C Tables 4.2.6.8 and 6.1.1.4'

loop_
_geom_angle_atom_site_label_1
_geom_angle_atom_site_label_2
_geom_angle_atom_site_label_3
_geom_angle
C4'' S1 C1'' 92.10(10)
C4' S2 C1' 92.42(10)
C2 C1 C9 107.79(15)
C2 C1 C1'' 125.30(15)
C9 C1 C1'' 126.90(15)
C3 C2 C1 110.70(15)
C2 C3 C10 107.97(15)
C2 C3 C1' 125.06(15)
C10 C3 C1' 126.92(15)
C10 C4 C5 128.94(18)
C6 C5 C4 128.81(19)
C5 C6 C7 129.61(18)
C6 C7 C8 128.91(19)
C9 C8 C7 129.33(19)
C8 C9 C1 126.43(16)
C8 C9 C10 126.52(16)
C1 C9 C10 106.91(14)
C4 C10 C3 126.06(16)
C4 C10 C9 127.24(15)
C3 C10 C9 106.58(14)
C2' C1' C3 130.13(17)
C2' C1' S2 110.07(13)
C3 C1' S2 119.81(13)
C1' C2' C3' 112.37(19)
C4' C3' C2' 113.6(2)
C3' C4' S2 111.54(16)
C2'' C1'' C1 129.75(16)
C2'' C1'' S1 110.12(14)
C1 C1'' S1 120.12(13)
C1'' C2'' C3'' 112.81(18)
C4'' C3'' C2'' 113.10(19)
C3'' C4'' S1 111.86(16)

loop_
_geom_bond_atom_site_label_1
_geom_bond_atom_site_label_2
_geom_bond_distance
S1 C4'' 1.710(2)
S1 C1'' 1.7276(17)
S2 C4' 1.704(2)
S2 C1' 1.7262(17)
C1 C2 1.402(2)
C1 C9 1.409(2)
C1 C1'' 1.456(2)
C2 C3 1.398(2)
C3 C10 1.412(2)
C3 C1' 1.459(2)
C4 C10 1.382(2)
C4 C5 1.393(2)
C5 C6 1.378(3)
C6 C7 1.380(3)
C7 C8 1.387(3)
C8 C9 1.384(2)
C9 C10 1.489(2)
C1' C2' 1.377(3)
C2' C3' 1.415(3)
C3' C4' 1.342(3)
C1'' C2'' 1.373(2)
C2'' C3'' 1.416(3)
C3'' C4'' 1.342(3)

loop_
_cod_related_entry_id
_cod_related_entry_database
_cod_related_entry_code
1 ChemSpider 9034599
